data_4081745
loop_
_publ_author_name
'Mercier, Lauren G.'
'Piers, Warren E.'
'Harrington, Ross W.'
'Clegg, William'

_publ_section_title
;
 Benzo[b]thiophene-Fused Boron and Silicon Ladder Acenes
;
_journal_issue 22
_journal_name_full Organometallics
_journal_page_first 6820
_journal_paper_doi 10.1021/om4004187
_journal_volume 32
_journal_year 2013
_chemical_formula_moiety 'C34 H30 B2 S2'
_chemical_formula_sum 'C34 H30 B2 S2'
_chemical_formula_weight 524.32
_chemical_name_systematic
;
 ?
;
_space_group_IT_number 2
_symmetry_cell_setting triclinic
_symmetry_space_group_name_Hall '-P 1'
_symmetry_space_group_name_H-M 'P -1'
_atom_sites_solution_hydrogens geom
_atom_sites_solution_primary direct
_atom_sites_solution_secondary difmap
_audit_creation_method SHELXL-97
_cell_angle_alpha 98.151(3)
_cell_angle_beta 91.567(3)
_cell_angle_gamma 108.005(3)
_cell_formula_units_Z 2
_cell_length_a 7.560(2)
_cell_length_b 12.147(3)
_cell_length_c 16.785(4)
_cell_measurement_reflns_used 6999
_cell_measurement_temperature 150(2)
_cell_measurement_theta_max 27.42
_cell_measurement_theta_min 2.25
_cell_volume 1446.9(6)
_computing_cell_refinement 'Bruker APEX2'
_computing_data_collection 'Rigaku CrystalClear'
_computing_data_reduction 'Bruker APEX2'
_computing_molecular_graphics 'Bruker SHELXTL'
_computing_publication_material 'Bruker SHELXTL and local programs'
_computing_structure_refinement 'Bruker SHELXTL'
_computing_structure_solution 'Bruker SHELXTL'
_diffrn_ambient_temperature 150(2)
_diffrn_measured_fraction_theta_full 0.882
_diffrn_measured_fraction_theta_max 0.882
_diffrn_measurement_device_type 'Crystal Logic diffractometer with Rigaku Saturn 724+ CCD'
_diffrn_measurement_method 'thick-slice \w scans'
_diffrn_radiation_monochromator 'Silicon double crystal'
_diffrn_radiation_source 'Diamond Light Source beamline I19'
_diffrn_radiation_type synchrotron
_diffrn_radiation_wavelength 0.6889
_diffrn_reflns_av_R_equivalents 0.0266
_diffrn_reflns_av_sigmaI/netI 0.0373
_diffrn_reflns_limit_h_max 10
_diffrn_reflns_limit_h_min -9
_diffrn_reflns_limit_k_max 16
_diffrn_reflns_limit_k_min -16
_diffrn_reflns_limit_l_max 20
_diffrn_reflns_limit_l_min -22
_diffrn_reflns_number 13214
_diffrn_reflns_theta_full 27.44
_diffrn_reflns_theta_max 27.44
_diffrn_reflns_theta_min 2.38
_exptl_absorpt_coefficient_mu 0.191
_exptl_absorpt_correction_T_max 0.996
_exptl_absorpt_correction_T_min 0.994
_exptl_absorpt_correction_type multi-scan
_exptl_absorpt_process_details SADABS
_exptl_crystal_colour red
_exptl_crystal_density_diffrn 1.203
_exptl_crystal_density_method 'not measured'
_exptl_crystal_description block
_exptl_crystal_F_000 552
_exptl_crystal_size_max 0.03
_exptl_crystal_size_mid 0.03
_exptl_crystal_size_min 0.02
_refine_diff_density_max 0.269
_refine_diff_density_min -0.316
_refine_diff_density_rms 0.041
_refine_ls_extinction_method none
_refine_ls_goodness_of_fit_ref 1.095
_refine_ls_hydrogen_treatment constr
_refine_ls_matrix_type full
_refine_ls_number_parameters 349
_refine_ls_number_reflns 6409
_refine_ls_number_restraints 0
_refine_ls_restrained_S_all 1.095
_refine_ls_R_factor_all 0.0576
_refine_ls_R_factor_gt 0.0457
_refine_ls_shift/su_max 0.006
_refine_ls_shift/su_mean 0.000
_refine_ls_structure_factor_coef Fsqd
_refine_ls_weighting_details 'calc w=1/[\s^2^(Fo^2^)+(0.0696P)^2^+0.2541P] where P=(Fo^2^+2Fc^2^)/3'
_refine_ls_weighting_scheme calc
_refine_ls_wR_factor_gt 0.1266
_refine_ls_wR_factor_ref 0.1331
_reflns_number_gt 5138
_reflns_number_total 6409
_reflns_threshold_expression I>2\s(I)
_cod_data_source_file om4004187_si_001.cif
_cod_data_source_block wp38_4-anti
_cod_database_code 4081745

loop_
_symmetry_equiv_pos_as_xyz
'x, y, z'
'-x, -y, -z'

loop_
_atom_site_label
_atom_site_type_symbol
_atom_site_fract_x
_atom_site_fract_y
_atom_site_fract_z
_atom_site_U_iso_or_equiv
_atom_site_adp_type
_atom_site_occupancy
_atom_site_symmetry_multiplicity
_atom_site_calc_flag
_atom_site_refinement_flags
S1 S 0.79724(6) 0.63234(4) 0.88849(3) 0.03945(13) Uani 1 1 d .
B1 B 0.3683(2) 0.38040(16) 0.96131(12) 0.0342(4) Uani 1 1 d .
C1 C 0.6394(2) 0.56039(14) 0.95116(10) 0.0355(3) Uani 1 1 d .
C2 C 0.5264(2) 0.45093(14) 0.91347(10) 0.0345(3) Uani 1 1 d .
C3 C 0.5712(2) 0.42503(14) 0.83148(10) 0.0357(3) Uani 1 1 d .
C4 C 0.4957(2) 0.32327(16) 0.77396(11) 0.0420(4) Uani 1 1 d .
H4A H 0.3999 0.2584 0.7874 0.050 Uiso 1 1 calc R
C5 C 0.5611(3) 0.31807(18) 0.69821(12) 0.0474(4) Uani 1 1 d .
H5A H 0.5095 0.2493 0.6595 0.057 Uiso 1 1 calc R
C6 C 0.7033(3) 0.41306(18) 0.67718(12) 0.0482(4) Uani 1 1 d .
H6A H 0.7446 0.4081 0.6242 0.058 Uiso 1 1 calc R
C7 C 0.7828(2) 0.51264(17) 0.73204(11) 0.0436(4) Uani 1 1 d .
H7A H 0.8801 0.5763 0.7182 0.052 Uiso 1 1 calc R
C8 C 0.7168(2) 0.51782(15) 0.80890(10) 0.0374(4) Uani 1 1 d .
C9 C 0.2167(2) 0.25984(14) 0.92786(10) 0.0354(3) Uani 1 1 d .
C10 C 0.2509(2) 0.15300(15) 0.92956(11) 0.0417(4) Uani 1 1 d .
C11 C 0.1095(3) 0.04803(16) 0.90394(12) 0.0480(4) Uani 1 1 d .
H11A H 0.1328 -0.0237 0.9073 0.058 Uiso 1 1 calc R
C12 C -0.0641(3) 0.04510(16) 0.87371(11) 0.0460(4) Uani 1 1 d .
C13 C -0.0965(2) 0.15065(15) 0.87143(11) 0.0437(4) Uani 1 1 d .
H13A H -0.2148 0.1503 0.8505 0.052 Uiso 1 1 calc R
C14 C 0.0401(2) 0.25756(14) 0.89906(11) 0.0379(4) Uani 1 1 d .
C15 C 0.4415(3) 0.15291(19) 0.95968(15) 0.0603(6) Uani 1 1 d .
H15A H 0.4516 0.0741 0.9456 0.090 Uiso 1 1 calc R
H15B H 0.4583 0.1761 1.0184 0.090 Uiso 1 1 calc R
H15C H 0.5380 0.2085 0.9345 0.090 Uiso 1 1 calc R
C16 C -0.2145(3) -0.06949(18) 0.84305(15) 0.0647(6) Uani 1 1 d .
H16A H -0.2173 -0.1254 0.8801 0.097 Uiso 1 1 calc R
H16B H -0.1881 -0.1013 0.7893 0.097 Uiso 1 1 calc R
H16C H -0.3357 -0.0561 0.8398 0.097 Uiso 1 1 calc R
C17 C -0.0058(3) 0.36964(16) 0.89771(14) 0.0531(5) Uani 1 1 d .
H17A H -0.0500 0.3722 0.8428 0.080 Uiso 1 1 calc R
H17B H 0.1062 0.4369 0.9151 0.080 Uiso 1 1 calc R
H17C H -0.1034 0.3726 0.9344 0.080 Uiso 1 1 calc R
S51 S 0.77558(6) 0.07679(4) 0.65805(3) 0.04627(14) Uani 1 1 d .
B51 B 0.5496(3) 0.07940(17) 0.43609(12) 0.0380(4) Uani 1 1 d .
C51 C 0.6243(2) 0.03274(15) 0.57242(11) 0.0399(4) Uani 1 1 d .
C52 C 0.6734(2) 0.10842(14) 0.51625(10) 0.0388(4) Uani 1 1 d .
C53 C 0.8401(2) 0.20539(15) 0.54391(11) 0.0407(4) Uani 1 1 d .
C54 C 0.9338(2) 0.30128(16) 0.50648(12) 0.0459(4) Uani 1 1 d .
H54A H 0.8901 0.3077 0.4543 0.055 Uiso 1 1 calc R
C55 C 1.0900(3) 0.38610(17) 0.54617(14) 0.0525(5) Uani 1 1 d .
H55A H 1.1528 0.4512 0.5210 0.063 Uiso 1 1 calc R
C56 C 1.1568(3) 0.37770(19) 0.62259(14) 0.0576(5) Uani 1 1 d .
H56A H 1.2645 0.4372 0.6485 0.069 Uiso 1 1 calc R
C57 C 1.0698(3) 0.28494(18) 0.66107(13) 0.0538(5) Uani 1 1 d .
H57A H 1.1160 0.2795 0.7131 0.065 Uiso 1 1 calc R
C58 C 0.9112(2) 0.19886(16) 0.62142(12) 0.0441(4) Uani 1 1 d .
C59 C 0.5921(2) 0.15345(14) 0.36572(10) 0.0380(4) Uani 1 1 d .
C60 C 0.7132(2) 0.13227(15) 0.30824(11) 0.0419(4) Uani 1 1 d .
C61 C 0.7516(2) 0.19843(16) 0.24591(11) 0.0446(4) Uani 1 1 d .
H61A H 0.8344 0.1837 0.2073 0.054 Uiso 1 1 calc R
C62 C 0.6714(2) 0.28562(15) 0.23895(11) 0.0427(4) Uani 1 1 d .
C63 C 0.5522(2) 0.30577(15) 0.29609(12) 0.0436(4) Uani 1 1 d .
H63A H 0.4965 0.3652 0.2920 0.052 Uiso 1 1 calc R
C64 C 0.5112(2) 0.24178(15) 0.35943(12) 0.0428(4) Uani 1 1 d .
C65 C 0.8025(3) 0.0383(2) 0.31442(14) 0.0608(6) Uani 1 1 d .
H65A H 0.8730 0.0297 0.2671 0.091 Uiso 1 1 calc R
H65B H 0.7054 -0.0363 0.3167 0.091 Uiso 1 1 calc R
H65C H 0.8871 0.0603 0.3634 0.091 Uiso 1 1 calc R
C66 C 0.7136(3) 0.3570(2) 0.17145(14) 0.0580(5) Uani 1 1 d .
H66A H 0.5989 0.3683 0.1510 0.087 Uiso 1 1 calc R
H66B H 0.7637 0.3157 0.1278 0.087 Uiso 1 1 calc R
H66C H 0.8058 0.4335 0.1916 0.087 Uiso 1 1 calc R
C67 C 0.3828(4) 0.2679(2) 0.42152(15) 0.0660(6) Uani 1 1 d .
H67A H 0.3522 0.3380 0.4122 0.099 Uiso 1 1 calc R
H67B H 0.4449 0.2815 0.4757 0.099 Uiso 1 1 calc R
H67C H 0.2680 0.2012 0.4170 0.099 Uiso 1 1 calc R

loop_
_atom_site_aniso_label
_atom_site_aniso_U_11
_atom_site_aniso_U_22
_atom_site_aniso_U_33
_atom_site_aniso_U_23
_atom_site_aniso_U_13
_atom_site_aniso_U_12
S1 0.0358(2) 0.0375(2) 0.0417(3) 0.00520(19) 0.00630(16) 0.00695(16)
B1 0.0283(8) 0.0355(9) 0.0396(10) 0.0062(8) -0.0010(7) 0.0115(7)
C1 0.0277(7) 0.0378(8) 0.0407(9) 0.0079(7) 0.0024(6) 0.0090(6)
C2 0.0301(7) 0.0365(8) 0.0370(9) 0.0036(7) 0.0005(6) 0.0119(6)
C3 0.0317(7) 0.0386(8) 0.0370(9) 0.0038(7) -0.0001(6) 0.0127(6)
C4 0.0370(8) 0.0422(9) 0.0449(10) 0.0024(8) 0.0007(7) 0.0117(7)
C5 0.0477(10) 0.0503(11) 0.0411(10) -0.0031(9) 0.0021(7) 0.0157(8)
C6 0.0514(10) 0.0564(11) 0.0398(10) 0.0061(9) 0.0075(8) 0.0219(9)
C7 0.0429(9) 0.0483(10) 0.0433(10) 0.0100(8) 0.0099(7) 0.0182(8)
C8 0.0342(8) 0.0408(9) 0.0392(9) 0.0057(7) 0.0032(6) 0.0150(6)
C9 0.0348(7) 0.0340(8) 0.0352(8) 0.0032(7) 0.0043(6) 0.0086(6)
C10 0.0440(9) 0.0384(9) 0.0435(10) 0.0047(8) 0.0049(7) 0.0151(7)
C11 0.0600(11) 0.0324(9) 0.0498(11) 0.0047(8) 0.0077(8) 0.0125(8)
C12 0.0508(10) 0.0359(9) 0.0418(10) 0.0018(8) 0.0066(7) 0.0016(7)
C13 0.0356(8) 0.0414(9) 0.0463(10) 0.0036(8) -0.0004(7) 0.0029(7)
C14 0.0349(8) 0.0339(8) 0.0416(9) 0.0042(7) 0.0004(6) 0.0070(6)
C15 0.0534(11) 0.0550(12) 0.0793(16) 0.0121(11) -0.0004(10) 0.0268(10)
C16 0.0667(13) 0.0401(11) 0.0683(15) 0.0003(10) 0.0048(11) -0.0070(9)
C17 0.0404(9) 0.0426(10) 0.0742(14) 0.0066(10) -0.0113(9) 0.0127(8)
S51 0.0445(2) 0.0452(3) 0.0446(3) 0.0058(2) -0.00640(18) 0.00902(19)
B51 0.0397(9) 0.0352(9) 0.0386(10) 0.0009(8) 0.0051(7) 0.0131(7)
C51 0.0380(8) 0.0386(9) 0.0391(9) 0.0016(7) -0.0004(7) 0.0087(7)
C52 0.0357(8) 0.0368(9) 0.0408(9) 0.0027(7) 0.0045(6) 0.0082(6)
C53 0.0358(8) 0.0386(9) 0.0441(10) -0.0006(8) 0.0047(7) 0.0097(7)
C54 0.0407(9) 0.0425(10) 0.0490(11) 0.0013(8) 0.0084(7) 0.0075(7)
C55 0.0388(9) 0.0436(10) 0.0682(13) 0.0029(10) 0.0113(8) 0.0050(7)
C56 0.0375(9) 0.0513(11) 0.0726(15) -0.0033(10) -0.0033(9) 0.0042(8)
C57 0.0408(9) 0.0536(11) 0.0602(13) -0.0007(10) -0.0077(8) 0.0104(8)
C58 0.0360(8) 0.0421(9) 0.0499(11) 0.0003(8) -0.0011(7) 0.0094(7)
C59 0.0375(8) 0.0333(8) 0.0383(9) 0.0016(7) 0.0001(6) 0.0063(6)
C60 0.0430(9) 0.0400(9) 0.0431(10) 0.0061(8) 0.0035(7) 0.0138(7)
C61 0.0402(9) 0.0489(10) 0.0447(10) 0.0095(8) 0.0066(7) 0.0129(7)
C62 0.0346(8) 0.0410(9) 0.0470(10) 0.0106(8) -0.0032(7) 0.0033(7)
C63 0.0383(8) 0.0350(9) 0.0552(11) 0.0079(8) -0.0031(7) 0.0087(7)
C64 0.0394(8) 0.0381(9) 0.0486(10) 0.0028(8) 0.0025(7) 0.0108(7)
C65 0.0749(14) 0.0639(13) 0.0610(13) 0.0220(11) 0.0235(11) 0.0400(11)
C66 0.0507(11) 0.0647(13) 0.0615(13) 0.0285(11) 0.0035(9) 0.0143(9)
C67 0.0748(15) 0.0668(14) 0.0712(15) 0.0169(12) 0.0262(12) 0.0395(12)

loop_
_atom_type_symbol
_atom_type_description
_atom_type_scat_dispersion_real
_atom_type_scat_dispersion_imag
_atom_type_scat_source
C C 0.0033 0.0016 'International Tables Vol C Tables 4.2.6.8 and 6.1.1.4'
H H 0.0000 0.0000 'International Tables Vol C Tables 4.2.6.8 and 6.1.1.4'
B B 0.0013 0.0007 'International Tables Vol C Tables 4.2.6.8 and 6.1.1.4'
S S 0.1002 0.1169 'International Tables Vol C Tables 4.2.6.8 and 6.1.1.4'

loop_
_geom_angle_atom_site_label_1
_geom_angle_atom_site_label_2
_geom_angle_atom_site_label_3
_geom_angle
_geom_angle_site_symmetry_1
_geom_angle_site_symmetry_3
C1 S1 C8 92.41(8) . .
C1 B1 C2 115.22(14) 2_667 .
C1 B1 C9 118.82(14) 2_667 .
C2 B1 C9 125.93(16) . .
S1 C1 B1 120.51(12) . 2_667
S1 C1 C2 112.53(13) . .
B1 C1 C2 126.95(14) 2_667 .
B1 C2 C1 117.77(15) . .
B1 C2 C3 130.32(15) . .
C1 C2 C3 111.78(14) . .
C2 C3 C4 129.90(15) . .
C2 C3 C8 112.39(15) . .
C4 C3 C8 117.69(16) . .
C3 C4 H4A 120.1 . .
C3 C4 C5 119.78(17) . .
H4A C4 C5 120.1 . .
C4 C5 H5A 119.5 . .
C4 C5 C6 121.03(18) . .
H5A C5 C6 119.5 . .
C5 C6 H6A 119.6 . .
C5 C6 C7 120.86(18) . .
H6A C6 C7 119.6 . .
C6 C7 H7A 120.9 . .
C6 C7 C8 118.10(17) . .
H7A C7 C8 120.9 . .
S1 C8 C3 110.89(13) . .
S1 C8 C7 126.61(14) . .
C3 C8 C7 122.50(17) . .
B1 C9 C10 121.53(14) . .
B1 C9 C14 119.76(14) . .
C10 C9 C14 118.63(15) . .
C9 C10 C11 119.83(16) . .
C9 C10 C15 119.75(16) . .
C11 C10 C15 120.42(16) . .
C10 C11 H11A 119.1 . .
C10 C11 C12 121.83(17) . .
H11A C11 C12 119.1 . .
C11 C12 C13 118.09(16) . .
C11 C12 C16 121.42(18) . .
C13 C12 C16 120.48(18) . .
C12 C13 H13A 119.2 . .
C12 C13 C14 121.59(16) . .
H13A C13 C14 119.2 . .
C9 C14 C13 119.97(16) . .
C9 C14 C17 120.91(15) . .
C13 C14 C17 119.13(15) . .
C10 C15 H15A 109.5 . .
C10 C15 H15B 109.5 . .
C10 C15 H15C 109.5 . .
H15A C15 H15B 109.5 . .
H15A C15 H15C 109.5 . .
H15B C15 H15C 109.5 . .
C12 C16 H16A 109.5 . .
C12 C16 H16B 109.5 . .
C12 C16 H16C 109.5 . .
H16A C16 H16B 109.5 . .
H16A C16 H16C 109.5 . .
H16B C16 H16C 109.5 . .
C14 C17 H17A 109.5 . .
C14 C17 H17B 109.5 . .
C14 C17 H17C 109.5 . .
H17A C17 H17B 109.5 . .
H17A C17 H17C 109.5 . .
H17B C17 H17C 109.5 . .
C51 S51 C58 92.15(9) . .
C51 B51 C52 115.64(15) 2_656 .
C51 B51 C59 120.24(15) 2_656 .
C52 B51 C59 124.11(15) . .
S51 C51 B51 121.23(13) . 2_656
S51 C51 C52 112.76(13) . .
B51 C51 C52 126.00(15) 2_656 .
B51 C52 C51 118.34(15) . .
B51 C52 C53 129.86(15) . .
C51 C52 C53 111.80(15) . .
C52 C53 C54 129.91(17) . .
C52 C53 C58 111.79(15) . .
C54 C53 C58 118.29(16) . .
C53 C54 H54A 120.2 . .
C53 C54 C55 119.50(19) . .
H54A C54 C55 120.2 . .
C54 C55 H55A 119.5 . .
C54 C55 C56 121.05(19) . .
H55A C55 C56 119.5 . .
C55 C56 H56A 119.4 . .
C55 C56 C57 121.24(18) . .
H56A C56 C57 119.4 . .
C56 C57 H57A 121.0 . .
C56 C57 C58 118.07(19) . .
H57A C57 C58 121.0 . .
S51 C58 C53 111.49(13) . .
S51 C58 C57 126.65(16) . .
C53 C58 C57 121.84(17) . .
B51 C59 C60 119.88(15) . .
B51 C59 C64 120.98(16) . .
C60 C59 C64 119.14(16) . .
C59 C60 C61 119.89(16) . .
C59 C60 C65 119.86(16) . .
C61 C60 C65 120.26(17) . .
C60 C61 H61A 119.3 . .
C60 C61 C62 121.38(17) . .
H61A C61 C62 119.3 . .
C61 C62 C63 118.22(16) . .
C61 C62 C66 121.15(18) . .
C63 C62 C66 120.63(17) . .
C62 C63 H63A 119.0 . .
C62 C63 C64 122.00(16) . .
H63A C63 C64 119.0 . .
C59 C64 C63 119.39(17) . .
C59 C64 C67 120.21(17) . .
C63 C64 C67 120.40(17) . .
C60 C65 H65A 109.5 . .
C60 C65 H65B 109.5 . .
C60 C65 H65C 109.5 . .
H65A C65 H65B 109.5 . .
H65A C65 H65C 109.5 . .
H65B C65 H65C 109.5 . .
C62 C66 H66A 109.5 . .
C62 C66 H66B 109.5 . .
C62 C66 H66C 109.5 . .
H66A C66 H66B 109.5 . .
H66A C66 H66C 109.5 . .
H66B C66 H66C 109.5 . .
C64 C67 H67A 109.5 . .
C64 C67 H67B 109.5 . .
C64 C67 H67C 109.5 . .
H67A C67 H67B 109.5 . .
H67A C67 H67C 109.5 . .
H67B C67 H67C 109.5 . .

loop_
_geom_bond_atom_site_label_1
_geom_bond_atom_site_label_2
_geom_bond_distance
_geom_bond_site_symmetry_2
S1 C1 1.7262(16) .
S1 C8 1.7307(19) .
B1 C1 1.552(3) 2_667
B1 C2 1.556(2) .
B1 C9 1.571(2) .
C1 B1 1.552(3) 2_667
C1 C2 1.388(2) .
C2 C3 1.441(2) .
C3 C4 1.408(2) .
C3 C8 1.415(2) .
C4 H4A 0.950 .
C4 C5 1.377(3) .
C5 H5A 0.950 .
C5 C6 1.407(3) .
C6 H6A 0.950 .
C6 C7 1.370(3) .
C7 H7A 0.950 .
C7 C8 1.396(2) .
C9 C10 1.403(2) .
C9 C14 1.398(2) .
C10 C11 1.389(3) .
C10 C15 1.515(3) .
C11 H11A 0.950 .
C11 C12 1.383(3) .
C12 C13 1.383(3) .
C12 C16 1.510(3) .
C13 H13A 0.950 .
C13 C14 1.394(2) .
C14 C17 1.508(2) .
C15 H15A 0.980 .
C15 H15B 0.980 .
C15 H15C 0.980 .
C16 H16A 0.980 .
C16 H16B 0.980 .
C16 H16C 0.980 .
C17 H17A 0.980 .
C17 H17B 0.980 .
C17 H17C 0.980 .
S51 C51 1.7247(17) .
S51 C58 1.7265(19) .
B51 C51 1.559(2) 2_656
B51 C52 1.550(3) .
B51 C59 1.565(3) .
C51 B51 1.559(2) 2_656
C51 C52 1.388(2) .
C52 C53 1.445(2) .
C53 C54 1.405(2) .
C53 C58 1.416(3) .
C54 H54A 0.950 .
C54 C55 1.382(3) .
C55 H55A 0.950 .
C55 C56 1.394(3) .
C56 H56A 0.950 .
C56 C57 1.375(3) .
C57 H57A 0.950 .
C57 C58 1.399(2) .
C59 C60 1.399(3) .
C59 C64 1.404(2) .
C60 C61 1.391(2) .
C60 C65 1.509(3) .
C61 H61A 0.950 .
C61 C62 1.390(3) .
C62 C63 1.382(3) .
C62 C66 1.505(2) .
C63 H63A 0.950 .
C63 C64 1.391(3) .
C64 C67 1.511(3) .
C65 H65A 0.980 .
C65 H65B 0.980 .
C65 H65C 0.980 .
C66 H66A 0.980 .
C66 H66B 0.980 .
C66 H66C 0.980 .
C67 H67A 0.980 .
C67 H67B 0.980 .
C67 H67C 0.980 .

loop_
_geom_torsion_atom_site_label_1
_geom_torsion_atom_site_label_2
_geom_torsion_atom_site_label_3
_geom_torsion_atom_site_label_4
_geom_torsion
_geom_torsion_site_symmetry_1
_geom_torsion_site_symmetry_4
C8 S1 C1 C2 0.15(12) . .
C8 S1 C1 B1 -178.63(13) . 2_667
B1 C1 C2 C3 179.12(14) 2_667 .
S1 C1 C2 C3 0.43(17) . .
B1 C1 C2 B1 2.9(2) 2_667 .
S1 C1 C2 B1 -175.75(11) . .
C1 B1 C2 C1 -2.6(2) 2_667 .
C9 B1 C2 C1 175.22(14) . .
C1 B1 C2 C3 -177.94(15) 2_667 .
C9 B1 C2 C3 -0.1(3) . .
C1 C2 C3 C4 177.53(15) . .
B1 C2 C3 C4 -6.9(3) . .
C1 C2 C3 C8 -0.96(19) . .
B1 C2 C3 C8 174.60(14) . .
C8 C3 C4 C5 -1.6(2) . .
C2 C3 C4 C5 -179.98(16) . .
C3 C4 C5 C6 0.2(3) . .
C4 C5 C6 C7 1.1(3) . .
C5 C6 C7 C8 -1.0(3) . .
C6 C7 C8 C3 -0.5(3) . .
C6 C7 C8 S1 178.80(13) . .
C4 C3 C8 C7 1.7(2) . .
C2 C3 C8 C7 -179.56(15) . .
C4 C3 C8 S1 -177.64(12) . .
C2 C3 C8 S1 1.06(17) . .
C1 S1 C8 C7 179.95(15) . .
C1 S1 C8 C3 -0.70(12) . .
C1 B1 C9 C14 80.5(2) 2_667 .
C2 B1 C9 C14 -97.2(2) . .
C1 B1 C9 C10 -96.39(19) 2_667 .
C2 B1 C9 C10 85.9(2) . .
C14 C9 C10 C11 -0.9(3) . .
B1 C9 C10 C11 176.10(17) . .
C14 C9 C10 C15 179.39(18) . .
B1 C9 C10 C15 -3.6(3) . .
C9 C10 C11 C12 2.4(3) . .
C15 C10 C11 C12 -177.90(19) . .
C10 C11 C12 C13 -1.7(3) . .
C10 C11 C12 C16 177.63(19) . .
C11 C12 C13 C14 -0.4(3) . .
C16 C12 C13 C14 -179.75(18) . .
C12 C13 C14 C9 1.8(3) . .
C12 C13 C14 C17 -177.87(17) . .
C10 C9 C14 C13 -1.2(3) . .
B1 C9 C14 C13 -178.20(16) . .
C10 C9 C14 C17 178.54(17) . .
B1 C9 C14 C17 1.5(3) . .
C58 S51 C51 C52 -0.08(15) . .
C58 S51 C51 B51 -178.58(15) . 2_656
B51 C51 C52 C53 178.53(16) 2_656 .
S51 C51 C52 C53 0.1(2) . .
B51 C51 C52 B51 -1.7(3) 2_656 .
S51 C51 C52 B51 179.87(13) . .
C51 B51 C52 C51 1.5(3) 2_656 .
C59 B51 C52 C51 -177.30(17) . .
C51 B51 C52 C53 -178.76(17) 2_656 .
C59 B51 C52 C53 2.4(3) . .
C51 C52 C53 C54 -178.87(18) . .
B51 C52 C53 C54 1.4(3) . .
C51 C52 C53 C58 -0.1(2) . .
B51 C52 C53 C58 -179.82(17) . .
C58 C53 C54 C55 -0.5(3) . .
C52 C53 C54 C55 178.15(18) . .
C53 C54 C55 C56 0.4(3) . .
C54 C55 C56 C57 0.0(3) . .
C55 C56 C57 C58 -0.2(3) . .
C56 C57 C58 C53 0.0(3) . .
C56 C57 C58 S51 -178.38(16) . .
C54 C53 C58 C57 0.3(3) . .
C52 C53 C58 C57 -178.58(17) . .
C54 C53 C58 S51 178.96(14) . .
C52 C53 C58 S51 0.0(2) . .
C51 S51 C58 C57 178.57(19) . .
C51 S51 C58 C53 0.02(15) . .
C52 B51 C59 C60 85.0(2) . .
C51 B51 C59 C60 -93.8(2) 2_656 .
C52 B51 C59 C64 -94.7(2) . .
C51 B51 C59 C64 86.5(2) 2_656 .
C64 C59 C60 C61 -0.1(3) . .
B51 C59 C60 C61 -179.71(16) . .
C64 C59 C60 C65 179.55(18) . .
B51 C59 C60 C65 -0.1(3) . .
C59 C60 C61 C62 -0.3(3) . .
C65 C60 C61 C62 -179.90(18) . .
C60 C61 C62 C63 0.3(3) . .
C60 C61 C62 C66 179.93(18) . .
C61 C62 C63 C64 0.0(3) . .
C66 C62 C63 C64 -179.62(17) . .
C62 C63 C64 C59 -0.3(3) . .
C62 C63 C64 C67 178.92(18) . .
C60 C59 C64 C63 0.4(2) . .
B51 C59 C64 C63 -179.99(15) . .
C60 C59 C64 C67 -178.89(18) . .
B51 C59 C64 C67 0.8(3) . .
